data_4111262
loop_
_publ_author_name
'Jun Lu'
'Douglas M. Ho'
'Nancy J. Vogelaar'
'Christina M. Kraml'
'Stefan Bernhard'
'Neal Byrne'
'Laura R. Kim'
'Robert A. Pascal'

_publ_contact_author_address
;
Princeton University
Department of Chemistry
Princeton, NJ   08544-1009
USA
;
_publ_contact_author_email snake@princeton.edu
_publ_contact_author_fax '(609) 258 6746'
_publ_contact_author_name 'Professor Robert A. Pascal, Jr.'
_publ_contact_author_phone '(609) 258 5417'
_publ_section_title
;
 Synthesis, Structure, and Resolution of Exceptionally Twisted Pentacenes
;
_journal_name_full 'Journal of the American Chemical Society'
_journal_page_first 17043
_journal_page_last 17050
_journal_paper_doi 10.1021/ja065935f
_journal_volume 128
_journal_year 2006
_chemical_compound_source 'chemical synthesis'
_chemical_formula_iupac 'C44 H28 O'
_chemical_formula_moiety 'C44 H28 O'
_chemical_formula_structural 'C44 H28 O'
_chemical_formula_sum 'C44 H28 O'
_chemical_formula_weight 572.66
_chemical_name_systematic
; 
 9,10,12,13-Tetraphenyl-11-oxacyclopenta[b]triphenylene 
;
_space_group_IT_number 14
_symmetry_cell_setting monoclinic
_symmetry_Int_Tables_number 14
_symmetry_space_group_name_Hall '-P 2ybc'
_symmetry_space_group_name_H-M 'P 1 21/c 1'
_atom_sites_solution_hydrogens geom
_atom_sites_solution_primary direct
_atom_sites_solution_secondary difmap
_audit_creation_method SHELXL
_cell_angle_alpha 90.00
_cell_angle_beta 127.643(1)
_cell_angle_gamma 90.00
_cell_formula_units_Z 4
_cell_length_a 13.4096(3)
_cell_length_b 13.0716(2)
_cell_length_c 21.8350(5)
_cell_measurement_reflns_used 22268
_cell_measurement_temperature 200(2)
_cell_measurement_theta_max 22.55
_cell_measurement_theta_min 1.92
_cell_volume 3030.61(12)
_computing_cell_refinement DENZO-SMN
_computing_data_collection 'Nonius COLLECT'
_computing_data_reduction DENZO-SMN
_computing_molecular_graphics 'Siemens SHELXTL'
_computing_publication_material 'Siemens SHELXTL'
_computing_structure_refinement 'Siemens SHELXTL'
_computing_structure_solution 'Siemens SHELXTL'
_diffrn_ambient_temperature 200(2)
_diffrn_measured_fraction_theta_full 1.000
_diffrn_measured_fraction_theta_max 1.000
_diffrn_measurement_device 'Nonius KappaCCD'
_diffrn_measurement_method '\w scans; 600 0.5\% rotations'
_diffrn_radiation_monochromator graphite
_diffrn_radiation_source 'fine-focus sealed tube'
_diffrn_radiation_type 'Mo K\a'
_diffrn_radiation_wavelength 0.71073
_diffrn_reflns_av_R_equivalents 0.0710
_diffrn_reflns_av_sigmaI/netI 0.0487
_diffrn_reflns_limit_h_max 14
_diffrn_reflns_limit_h_min 0
_diffrn_reflns_limit_k_max 14
_diffrn_reflns_limit_k_min 0
_diffrn_reflns_limit_l_max 18
_diffrn_reflns_limit_l_min -23
_diffrn_reflns_number 22268
_diffrn_reflns_theta_full 22.55
_diffrn_reflns_theta_max 22.55
_diffrn_reflns_theta_min 1.92
_diffrn_standards_decay_% 0
_diffrn_standards_number 0
_exptl_absorpt_coefficient_mu 0.073
_exptl_absorpt_correction_type none
_exptl_crystal_colour Orange
_exptl_crystal_density_diffrn 1.255
_exptl_crystal_description Prism
_exptl_crystal_F_000 1200
_exptl_crystal_size_max 0.20
_exptl_crystal_size_mid 0.12
_exptl_crystal_size_min 0.12
_refine_diff_density_max 0.145
_refine_diff_density_min -0.258
_refine_diff_density_rms 0.038
_refine_ls_extinction_method none
_refine_ls_goodness_of_fit_all 1.124
_refine_ls_goodness_of_fit_ref 1.169
_refine_ls_hydrogen_treatment constr
_refine_ls_matrix_type full
_refine_ls_number_parameters 406
_refine_ls_number_reflns 3989
_refine_ls_number_restraints 0
_refine_ls_restrained_S_all 1.269
_refine_ls_restrained_S_gt 1.169
_refine_ls_R_factor_all 0.0721
_refine_ls_R_factor_gt 0.0552
_refine_ls_shift/esd_mean 0.000
_refine_ls_shift/su_max 0.000
_refine_ls_structure_factor_coef Fsqd
_refine_ls_weighting_details 'w=1/[\s^2^(Fo^2^)+(0.0405P)^2^+1.3496P] where P=(Fo^2^+2Fc^2^)/3'
_refine_ls_weighting_scheme calc
_refine_ls_wR_factor_all 0.1325
_refine_ls_wR_factor_ref 0.1111
_reflns_number_gt 3363
_reflns_number_total 3990
_reflns_threshold_expression I>2\s(I)
_cod_data_source_file ja065935fsi20060815_063439.cif
_cod_data_source_block rap120f
_cod_original_cell_volume 3030.61(11)
_cod_database_code 4111262

loop_
_symmetry_equiv_pos_as_xyz
'x, y, z'
'-x, y+1/2, -z+1/2'
'-x, -y, -z'
'x, -y-1/2, z-1/2'

loop_
_atom_site_aniso_label
_atom_site_aniso_U_11
_atom_site_aniso_U_22
_atom_site_aniso_U_33
_atom_site_aniso_U_23
_atom_site_aniso_U_13
_atom_site_aniso_U_12
C1 0.033(2) 0.057(2) 0.029(2) 0.0030(12) 0.0182(13) 0.0050(13)
C2 0.031(2) 0.077(2) 0.036(2) 0.0008(15) 0.0182(14) 0.0019(14)
C3 0.043(2) 0.085(2) 0.052(2) -0.006(2) 0.031(2) 0.013(2)
C4 0.044(2) 0.065(2) 0.048(2) -0.0087(15) 0.025(2) 0.013(2)
C4A 0.038(2) 0.049(2) 0.0268(15) -0.0009(12) 0.0158(13) 0.0117(13)
C4B 0.045(2) 0.043(2) 0.026(2) -0.0068(12) 0.0168(14) 0.0050(13)
C5 0.060(2) 0.048(2) 0.034(2) -0.0031(13) 0.021(2) 0.018(2)
C6 0.077(2) 0.035(2) 0.041(2) -0.0083(13) 0.024(2) 0.003(2)
C7 0.067(2) 0.038(2) 0.035(2) -0.0074(13) 0.023(2) -0.0070(15)
C8 0.051(2) 0.0334(15) 0.035(2) -0.0057(12) 0.0234(14) -0.0041(13)
C8A 0.042(2) 0.0352(14) 0.0227(14) -0.0044(11) 0.0170(13) 0.0014(12)
C8B 0.0353(15) 0.0312(13) 0.0250(14) -0.0030(10) 0.0185(12) -0.0004(11)
C9 0.0333(15) 0.0327(14) 0.0243(14) -0.0031(10) 0.0172(13) -0.0040(11)
C9A 0.0290(14) 0.0329(14) 0.0260(14) -0.0020(11) 0.0168(12) -0.0031(11)
C10 0.0304(15) 0.0320(14) 0.0298(15) -0.0035(11) 0.0175(13) -0.0047(11)
O11 0.0290(10) 0.0332(9) 0.0333(10) -0.0041(8) 0.0157(9) -0.0018(7)
C12 0.0242(14) 0.0338(14) 0.0269(14) 0.0003(11) 0.0123(12) -0.0041(11)
C12A 0.0313(14) 0.0282(13) 0.0264(14) -0.0006(10) 0.0176(12) -0.0028(11)
C13 0.0282(14) 0.0314(13) 0.0276(14) 0.0014(11) 0.0167(12) -0.0005(11)
C13A 0.0294(14) 0.0352(14) 0.0246(14) 0.0030(11) 0.0147(12) 0.0020(11)
C13B 0.0299(14) 0.046(2) 0.0234(14) -0.0004(11) 0.0144(12) 0.0040(12)
C14 0.0330(15) 0.0340(14) 0.0285(15) -0.0024(11) 0.0156(13) -0.0047(11)
C15 0.044(2) 0.052(2) 0.035(2) -0.0095(13) 0.0235(14) -0.0097(13)
C16 0.054(2) 0.074(2) 0.040(2) -0.023(2) 0.024(2) -0.023(2)
C17 0.049(2) 0.074(2) 0.048(2) -0.019(2) 0.021(2) -0.027(2)
C18 0.043(2) 0.055(2) 0.060(2) -0.003(2) 0.031(2) -0.0149(14)
C19 0.040(2) 0.0391(15) 0.042(2) -0.0028(12) 0.0257(14) -0.0073(12)
C20 0.0279(14) 0.0294(13) 0.034(2) 0.0022(11) 0.0148(13) -0.0033(11)
C21 0.035(2) 0.047(2) 0.035(2) 0.0045(12) 0.0167(15) -0.0014(12)
C22 0.045(2) 0.057(2) 0.033(2) 0.0027(13) 0.013(2) -0.0082(14)
C23 0.033(2) 0.059(2) 0.051(2) 0.015(2) 0.011(2) -0.0006(14)
C24 0.034(2) 0.053(2) 0.061(2) 0.004(2) 0.022(2) 0.0050(14)
C25 0.035(2) 0.0407(15) 0.045(2) -0.0009(13) 0.0204(15) 0.0020(12)
C26 0.0319(14) 0.0299(14) 0.033(2) -0.0055(11) 0.0206(13) -0.0057(11)
C27 0.047(2) 0.0333(15) 0.039(2) -0.0014(12) 0.0222(14) 0.0027(12)
C28 0.071(2) 0.033(2) 0.053(2) -0.0056(14) 0.035(2) 0.0031(14)
C29 0.060(2) 0.042(2) 0.045(2) -0.0160(14) 0.032(2) -0.0108(14)
C30 0.041(2) 0.046(2) 0.033(2) -0.0073(13) 0.0233(13) -0.0064(13)
C31 0.0356(15) 0.0360(14) 0.036(2) -0.0009(12) 0.0238(14) -0.0013(11)
C32 0.0292(14) 0.0357(15) 0.035(2) -0.0046(12) 0.0219(13) -0.0047(11)
C33 0.042(2) 0.043(2) 0.044(2) -0.0074(13) 0.0301(15) -0.0102(13)
C34 0.057(2) 0.052(2) 0.067(2) -0.021(2) 0.048(2) -0.025(2)
C35 0.041(2) 0.077(2) 0.047(2) -0.027(2) 0.027(2) -0.022(2)
C36 0.034(2) 0.069(2) 0.036(2) -0.0092(15) 0.0159(15) -0.0056(15)
C37 0.0267(14) 0.048(2) 0.034(2) -0.0027(13) 0.0167(14) -0.0026(12)

loop_
_atom_site_label
_atom_site_type_symbol
_atom_site_fract_x
_atom_site_fract_y
_atom_site_fract_z
_atom_site_U_iso_or_equiv
_atom_site_thermal_displace_type
_atom_site_occupancy
_atom_site_calc_flag
_atom_site_refinement_flags
C1 C 1.2357(2) 0.4157(2) 0.37171(14) 0.0401(7) Uani 1 d .
H1 H 1.2292 0.4853 0.38122 0.048 Uiso 1 calc R
C2 C 1.3377(2) 0.3846(2) 0.3746(2) 0.0493(7) Uani 1 d .
H2 H 1.4008 0.4324 0.3868 0.059 Uiso 1 calc R
C3 C 1.3466(3) 0.2836(3) 0.3596(2) 0.0585(8) Uani 1 d .
H3 H 1.4160 0.2619 0.3614 0.070 Uiso 1 calc R
C4 C 1.2561(3) 0.2148(2) 0.3422(2) 0.0541(8) Uani 1 d .
H4 H 1.2632 0.1459 0.3316 0.065 Uiso 1 calc R
C4A C 1.1529(2) 0.2435(2) 0.33960(14) 0.0404(7) Uani 1 d .
C4B C 1.0567(2) 0.1688(2) 0.32131(14) 0.0411(7) Uani 1 d .
C5 C 1.0816(3) 0.0625(2) 0.3297(2) 0.0527(8) Uani 1 d .
H5 H 1.1608 0.0387 0.3451 0.063 Uiso 1 calc R
C6 C 0.9936(3) -0.0067(2) 0.3162(2) 0.0581(9) Uani 1 d .
H6 H 1.0116 -0.0778 0.3218 0.070 Uiso 1 calc R
C7 C 0.8785(3) 0.0273(2) 0.2943(2) 0.0519(8) Uani 1 d .
H7 H 0.8176 -0.0204 0.2855 0.062 Uiso 1 calc R
C8 C 0.8520(3) 0.1303(2) 0.28511(15) 0.0418(7) Uani 1 d .
H8 H 0.7727 0.1524 0.27043 0.050 Uiso 1 calc R
C8A C 0.9387(2) 0.2036(2) 0.29680(14) 0.0352(6) Uani 1 d .
C8B C 0.9148(2) 0.3153(2) 0.29375(13) 0.0305(6) Uani 1 d .
C9 C 0.7955(2) 0.3568(2) 0.25359(13) 0.0303(6) Uani 1 d .
C9A C 0.7835(2) 0.4594(2) 0.27143(13) 0.0293(6) Uani 1 d .
C10 C 0.6808(2) 0.5230(2) 0.24280(14) 0.0313(6) Uani 1 d .
O11 O 0.72125(14) 0.60558(11) 0.29155(9) 0.0340(4) Uani 1 d .
C12 C 0.8488(2) 0.5985(2) 0.34978(13) 0.0304(6) Uani 1 d .
C12A C 0.8922(2) 0.5100(2) 0.33792(13) 0.0287(6) Uani 1 d .
C13 C 1.0164(2) 0.4722(2) 0.37113(13) 0.0293(6) Uani 1 d .
C13A C 1.0263(2) 0.3806(2) 0.34322(13) 0.0309(6) Uani 1 d .
C13B C 1.1424(2) 0.3465(2) 0.35510(14) 0.0343(6) Uani 1 d .
C14 C 0.6785(2) 0.3000(2) 0.19337(14) 0.0339(6) Uani 1 d .
C15 C 0.6652(3) 0.2604(2) 0.12953(15) 0.0439(7) Uani 1 d .
H15 H 0.7322 0.2679 0.12617 0.053 Uiso 1 calc R
C16 C 0.5568(3) 0.2105(2) 0.0712(2) 0.0588(8) Uani 1 d .
H16 H 0.5493 0.1842 0.0279 0.071 Uiso 1 calc R
C17 C 0.4595(3) 0.1991(2) 0.0759(2) 0.0624(9) Uani 1 d .
H17 H 0.3844 0.1652 0.0356 0.075 Uiso 1 calc R
C18 C 0.4705(3) 0.2368(2) 0.1389(2) 0.0526(8) Uani 1 d .
H18 H 0.4032 0.2283 0.1419 0.063 Uiso 1 calc R
C19 C 0.5800(2) 0.2870(2) 0.1979(2) 0.0401(7) Uani 1 d .
H19 H 0.5876 0.3125 0.2414 0.048 Uiso 1 calc R
C20 C 0.5486(2) 0.5281(2) 0.17535(14) 0.0329(6) Uani 1 d .
C21 C 0.5074(2) 0.4928(2) 0.10314(15) 0.0421(7) Uani 1 d .
H21 H 0.5664 0.4642 0.09741 0.051 Uiso 1 calc R
C22 C 0.3818(3) 0.4989(2) 0.0397(2) 0.0520(8) Uani 1 d .
H22 H 0.3548 0.4729 -0.0089 0.062 Uiso 1 calc R
C23 C 0.2952(3) 0.5426(2) 0.0466(2) 0.0565(8) Uani 1 d .
H23 H 0.2088 0.5464 0.0031 0.068 Uiso 1 calc R
C24 C 0.3350(3) 0.5804(2) 0.1171(2) 0.0539(8) Uani 1 d .
H24 H 0.2761 0.6118 0.1218 0.065 Uiso 1 calc R
C25 C 0.4603(2) 0.5732(2) 0.1813(2) 0.0430(7) Uani 1 d .
H25 H 0.4864 0.5990 0.2297 0.052 Uiso 1 calc R
C26 C 0.8970(2) 0.6831(2) 0.40478(14) 0.0312(6) Uani 1 d .
C27 C 0.8456(2) 0.7803(2) 0.3785(2) 0.0423(7) Uani 1 d .
H27 H 0.7821 0.7918 0.3248 0.051 Uiso 1 calc R
C28 C 0.8867(3) 0.8603(2) 0.4304(2) 0.0541(8) Uani 1 d .
H28 H 0.8507 0.9264 0.4120 0.065 Uiso 1 calc R
C29 C 0.9792(3) 0.8450(2) 0.5083(2) 0.0495(7) Uani 1 d .
H29 H 1.0067 0.9001 0.5436 0.059 Uiso 1 calc R
C30 C 1.0318(2) 0.7494(2) 0.53478(15) 0.0393(7) Uani 1 d .
H30 H 1.0967 0.7389 0.58840 0.047 Uiso 1 calc R
C31 C 0.9906(2) 0.6688(2) 0.48378(14) 0.0345(6) Uani 1 d .
H31 H 1.0263 0.6029 0.50274 0.041 Uiso 1 calc R
C32 C 1.1271(2) 0.5313(2) 0.43514(14) 0.0317(6) Uani 1 d .
C33 C 1.1457(2) 0.6324(2) 0.4251(2) 0.0409(7) Uani 1 d .
H33 H 1.0925 0.6631 0.3754 0.049 Uiso 1 calc R
C34 C 1.2428(3) 0.6887(2) 0.4881(2) 0.0517(8) Uani 1 d .
H34 H 1.2563 0.7577 0.4811 0.062 Uiso 1 calc R
C35 C 1.3193(3) 0.6447(3) 0.5606(2) 0.0550(8) Uani 1 d .
H35 H 1.3836 0.6841 0.6037 0.066 Uiso 1 calc R
C36 C 1.3027(2) 0.5441(2) 0.5706(2) 0.0495(7) Uani 1 d .
H36 H 1.3565 0.5135 0.6203 0.059 Uiso 1 calc R
C37 C 1.2077(2) 0.4875(2) 0.50811(14) 0.0375(6) Uani 1 d .
H37 H 1.1973 0.4176 0.51513 0.045 Uiso 1 calc R

loop_
_atom_type_symbol
_atom_type_description
_atom_type_scat_dispersion_real
_atom_type_scat_dispersion_imag
_atom_type_scat_source
C C 0.0033 0.0016 'International Tables Vol C Tables 4.2.6.8 and 6.1.1.4'
H H 0.0000 0.0000 'International Tables Vol C Tables 4.2.6.8 and 6.1.1.4'
O O 0.0106 0.0060 'International Tables Vol C Tables 4.2.6.8 and 6.1.1.4'

loop_
_geom_angle_atom_site_label_1
_geom_angle_atom_site_label_2
_geom_angle_atom_site_label_3
_geom_angle
_geom_angle_publ_flag
C2 C1 C13B 121.4(3) yes
C2 C1 H1 119.3 ?
C13B C1 H1 119.28 ?
C3 C2 C1 119.5(3) yes
C3 C2 H2 120.2 ?
C1 C2 H2 120.2 ?
C4 C3 C2 120.2(3) yes
C4 C3 H3 119.9 ?
C2 C3 H3 119.9 ?
C3 C4 C4A 121.6(3) yes
C3 C4 H4 119.2 ?
C4A C4 H4 119.2 ?
C4 C4A C13B 119.0(3) yes
C4 C4A C4B 121.0(2) yes
C13B C4A C4B 120.0(2) yes
C8A C4B C5 119.3(3) yes
C8A C4B C4A 119.3(2) yes
C5 C4B C4A 121.4(3) yes
C6 C5 C4B 121.2(3) yes
C6 C5 H5 119.4 ?
C4B C5 H5 119.4 ?
C5 C6 C7 119.7(3) yes
C5 C6 H6 120.1 ?
C7 C6 H6 120.1 ?
C8 C7 C6 120.0(3) yes
C8 C7 H7 120.0 ?
C6 C7 H7 120.0 ?
C7 C8 C8A 122.0(3) yes
C7 C8 H8 119.0 ?
C8A C8 H8 119.01 ?
C4B C8A C8 117.7(2) yes
C4B C8A C8B 119.8(2) yes
C8 C8A C8B 122.0(2) yes
C9 C8B C13A 120.2(2) yes
C9 C8B C8A 123.2(2) yes
C13A C8B C8A 116.3(2) yes
C8B C9 C9A 118.3(2) yes
C8B C9 C14 123.5(2) yes
C9A C9 C14 118.2(2) yes
C10 C9A C9 133.1(2) yes
C10 C9A C12A 107.1(2) yes
C9 C9A C12A 119.3(2) yes
O11 C10 C9A 107.9(2) yes
O11 C10 C20 114.1(2) yes
C9A C10 C20 137.9(2) yes
C10 O11 C12 110.1(2) yes
O11 C12 C12A 108.0(2) yes
O11 C12 C26 112.7(2) yes
C12A C12 C26 139.3(2) yes
C12 C12A C13 132.9(2) yes
C12 C12A C9A 106.7(2) yes
C13 C12A C9A 119.8(2) yes
C13A C13 C12A 117.9(2) yes
C13A C13 C32 123.5(2) yes
C12A C13 C32 118.5(2) yes
C13 C13A C8B 119.8(2) yes
C13 C13A C13B 123.8(2) yes
C8B C13A C13B 116.2(2) yes
C1 C13B C4A 118.2(2) yes
C1 C13B C13A 121.8(2) yes
C4A C13B C13A 119.5(2) yes
C15 C14 C19 118.6(2) yes
C15 C14 C9 119.3(2) yes
C19 C14 C9 122.0(2) yes
C16 C15 C14 121.3(3) yes
C16 C15 H15 119.3 ?
C14 C15 H15 119.34 ?
C15 C16 C17 119.6(3) yes
C15 C16 H16 120.2 ?
C17 C16 H16 120.2 ?
C16 C17 C18 120.4(3) yes
C16 C17 H17 119.8 ?
C18 C17 H17 119.8 ?
C17 C18 C19 120.1(3) yes
C17 C18 H18 120.0 ?
C19 C18 H18 120.0 ?
C18 C19 C14 120.0(3) yes
C18 C19 H19 120.0 ?
C14 C19 H19 119.98 ?
C21 C20 C25 118.2(2) yes
C21 C20 C10 121.7(2) yes
C25 C20 C10 120.1(2) yes
C22 C21 C20 120.9(3) yes
C22 C21 H21 119.5 ?
C20 C21 H21 119.54 ?
C21 C22 C23 120.2(3) yes
C21 C22 H22 119.9 ?
C23 C22 H22 119.9 ?
C24 C23 C22 119.5(3) yes
C24 C23 H23 120.2 ?
C22 C23 H23 120.2 ?
C23 C24 C25 120.7(3) yes
C23 C24 H24 119.7 ?
C25 C24 H24 119.7 ?
C24 C25 C20 120.4(3) yes
C24 C25 H25 119.8 ?
C20 C25 H25 119.8 ?
C27 C26 C31 118.5(2) yes
C27 C26 C12 119.5(2) yes
C31 C26 C12 121.9(2) yes
C28 C27 C26 120.2(3) yes
C28 C27 H27 119.9 ?
C26 C27 H27 119.90 ?
C29 C28 C27 120.6(3) yes
C29 C28 H28 119.7 ?
C27 C28 H28 119.7 ?
C30 C29 C28 119.7(2) yes
C30 C29 H29 120.2 ?
C28 C29 H29 120.2 ?
C29 C30 C31 120.3(2) yes
C29 C30 H30 119.9 ?
C31 C30 H30 119.9 ?
C30 C31 C26 120.7(2) yes
C30 C31 H31 119.6 ?
C26 C31 H31 119.64 ?
C33 C32 C37 119.0(2) yes
C33 C32 C13 121.2(2) yes
C37 C32 C13 119.5(2) yes
C32 C33 C34 119.8(3) yes
C32 C33 H33 120.1 ?
C34 C33 H33 120.1 ?
C35 C34 C33 120.2(3) yes
C35 C34 H34 119.9 ?
C33 C34 H34 119.9 ?
C36 C35 C34 120.1(3) yes
C36 C35 H35 119.9 ?
C34 C35 H35 119.9 ?
C35 C36 C37 119.8(3) yes
C35 C36 H36 120.1 ?
C37 C36 H36 120.1 ?
C36 C37 C32 120.9(2) yes
C36 C37 H37 119.6 ?
C32 C37 H37 119.56 ?

loop_
_geom_bond_atom_site_label_1
_geom_bond_atom_site_label_2
_geom_bond_distance
_geom_bond_publ_flag
C1 C2 1.390(4) yes
C1 C13B 1.400(3) yes
C1 H1 0.95 ?
C2 C3 1.384(4) yes
C2 H2 0.95 ?
C3 C4 1.364(4) yes
C3 H3 0.95 ?
C4 C4A 1.401(4) yes
C4 H4 0.95 ?
C4A C13B 1.415(3) yes
C4A C4B 1.465(4) yes
C4B C8A 1.401(4) yes
C4B C5 1.415(4) yes
C5 C6 1.367(4) yes
C5 H5 0.95 ?
C6 C7 1.381(4) yes
C6 H6 0.95 ?
C7 C8 1.375(4) yes
C7 H7 0.95 ?
C8 C8A 1.404(4) yes
C8 H8 0.95 ?
C8A C8B 1.488(3) yes
C8B C9 1.381(3) yes
C8B C13A 1.470(3) yes
C9 C9A 1.434(3) yes
C9 C14 1.490(3) yes
C9A C10 1.388(3) yes
C9A C12A 1.444(3) yes
C10 O11 1.374(3) yes
C10 C20 1.459(3) yes
O11 C12 1.376(3) yes
C12 C12A 1.389(3) yes
C12 C26 1.461(3) yes
C12A C13 1.438(3) yes
C13 C13A 1.386(3) yes
C13 C32 1.490(3) yes
C13A C13B 1.482(3) yes
C14 C15 1.393(4) yes
C14 C19 1.394(3) yes
C15 C16 1.378(4) yes
C15 H15 0.95 ?
C16 C17 1.379(4) yes
C16 H16 0.95 ?
C17 C18 1.381(4) yes
C17 H17 0.95 ?
C18 C19 1.392(4) yes
C18 H18 0.95 ?
C19 H19 0.95 ?
C20 C21 1.393(4) yes
C20 C25 1.397(3) yes
C21 C22 1.383(4) yes
C21 H21 0.95 ?
C22 C23 1.384(4) yes
C22 H22 0.95 ?
C23 C24 1.376(4) yes
C23 H23 0.95 ?
C24 C25 1.386(4) yes
C24 H24 0.95 ?
C25 H25 0.95 ?
C26 C27 1.391(3) yes
C26 C31 1.393(3) yes
C27 C28 1.385(4) yes
C27 H27 0.95 ?
C28 C29 1.377(4) yes
C28 H28 0.95 ?
C29 C30 1.376(4) yes
C29 H29 0.95 ?
C30 C31 1.379(3) yes
C30 H30 0.95 ?
C31 H31 0.95 ?
C32 C33 1.387(3) yes
C32 C37 1.390(3) yes
C33 C34 1.393(4) yes
C33 H33 0.95 ?
C34 C35 1.381(4) yes
C34 H34 0.95 ?
C35 C36 1.373(4) yes
C35 H35 0.95 ?
C36 C37 1.381(3) yes
C36 H36 0.95 ?
C37 H37 0.95 ?

loop_
_geom_torsion_atom_site_label_1
_geom_torsion_atom_site_label_2
_geom_torsion_atom_site_label_3
_geom_torsion_atom_site_label_4
_geom_torsion
C13B C1 C2 C3 1.0(4)
C1 C2 C3 C4 -0.1(4)
C2 C3 C4 C4A -0.5(5)
C3 C4 C4A C13B 0.3(4)
C3 C4 C4A C4B -179.6(3)
C4 C4A C4B C8A -161.2(2)
C13B C4A C4B C8A 18.9(4)
C4 C4A C4B C5 20.4(4)
C13B C4A C4B C5 -159.5(2)
C8A C4B C5 C6 -1.6(4)
C4A C4B C5 C6 176.8(3)
C4B C5 C6 C7 -0.3(4)
C5 C6 C7 C8 0.9(4)
C6 C7 C8 C8A 0.5(4)
C5 C4B C8A C8 2.9(4)
C4A C4B C8A C8 -175.6(2)
C5 C4B C8A C8B 175.1(2)
C4A C4B C8A C8B -3.3(4)
C7 C8 C8A C4B -2.4(4)
C7 C8 C8A C8B -174.5(2)
C4B C8A C8B C9 163.9(2)
C8 C8A C8B C9 -24.2(4)
C4B C8A C8B C13A -22.6(3)
C8 C8A C8B C13A 149.2(2)
C13A C8B C9 C9A -10.4(3)
C8A C8B C9 C9A 162.8(2)
C13A C8B C9 C14 170.4(2)
C8A C8B C9 C14 -16.4(4)
C8B C9 C9A C10 179.7(3)
C14 C9 C9A C10 -1.1(4)
C8B C9 C9A C12A -9.5(3)
C14 C9 C9A C12A 169.7(2)
C9 C9A C10 O11 167.8(2)
C12A C9A C10 O11 -3.8(3)
C9 C9A C10 C20 -16.3(5)
C12A C9A C10 C20 172.1(3)
C9A C10 O11 C12 2.0(3)
C20 C10 O11 C12 -175.0(2)
C10 O11 C12 C12A 0.7(3)
C10 O11 C12 C26 -178.6(2)
O11 C12 C12A C13 167.8(2)
C26 C12 C12A C13 -13.1(5)
O11 C12 C12A C9A -3.0(3)
C26 C12 C12A C9A 176.0(3)
C10 C9A C12A C12 4.2(3)
C9 C9A C12A C12 -168.8(2)
C10 C9A C12A C13 -168.1(2)
C9 C9A C12A C13 18.9(3)
C12 C12A C13 C13A -177.3(2)
C9A C12A C13 C13A -7.4(3)
C12 C12A C13 C32 4.7(4)
C9A C12A C13 C32 174.6(2)
C12A C13 C13A C8B -12.5(3)
C32 C13 C13A C8B 165.4(2)
C12A C13 C13A C13B 162.5(2)
C32 C13 C13A C13B -19.5(4)
C9 C8B C13A C13 22.2(3)
C8A C8B C13A C13 -151.5(2)
C9 C8B C13A C13B -153.2(2)
C8A C8B C13A C13B 33.1(3)
C2 C1 C13B C4A -1.3(4)
C2 C1 C13B C13A -173.0(2)
C4 C4A C13B C1 0.6(4)
C4B C4A C13B C1 -179.5(2)
C4 C4A C13B C13A 172.6(2)
C4B C4A C13B C13A -7.5(4)
C13 C13A C13B C1 -22.1(4)
C8B C13A C13B C1 153.2(2)
C13 C13A C13B C4A 166.3(2)
C8B C13A C13B C4A -18.5(3)
C8B C9 C14 C15 -57.5(3)
C9A C9 C14 C15 123.3(3)
C8B C9 C14 C19 123.9(3)
C9A C9 C14 C19 -55.3(3)
C19 C14 C15 C16 0.9(4)
C9 C14 C15 C16 -177.7(2)
C14 C15 C16 C17 -0.2(4)
C15 C16 C17 C18 -0.4(5)
C16 C17 C18 C19 0.4(5)
C17 C18 C19 C14 0.4(4)
C15 C14 C19 C18 -1.0(4)
C9 C14 C19 C18 177.6(2)
O11 C10 C20 C21 142.8(2)
C9A C10 C20 C21 -32.9(4)
O11 C10 C20 C25 -34.4(3)
C9A C10 C20 C25 149.9(3)
C25 C20 C21 C22 -2.3(4)
C10 C20 C21 C22 -179.6(2)
C20 C21 C22 C23 1.6(4)
C21 C22 C23 C24 0.3(4)
C22 C23 C24 C25 -1.4(4)
C23 C24 C25 C20 0.6(4)
C21 C20 C25 C24 1.2(4)
C10 C20 C25 C24 178.5(2)
O11 C12 C26 C27 -35.3(3)
C12A C12 C26 C27 145.7(3)
O11 C12 C26 C31 142.3(2)
C12A C12 C26 C31 -36.7(4)
C31 C26 C27 C28 -0.4(4)
C12 C26 C27 C28 177.3(2)
C26 C27 C28 C29 0.4(4)
C27 C28 C29 C30 0.4(4)
C28 C29 C30 C31 -1.1(4)
C29 C30 C31 C26 1.2(4)
C27 C26 C31 C30 -0.4(4)
C12 C26 C31 C30 -178.0(2)
C13A C13 C32 C33 123.3(3)
C12A C13 C32 C33 -58.8(3)
C13A C13 C32 C37 -62.0(3)
C12A C13 C32 C37 116.0(3)
C37 C32 C33 C34 -1.3(4)
C13 C32 C33 C34 173.5(2)
C32 C33 C34 C35 -0.8(4)
C33 C34 C35 C36 2.1(4)
C34 C35 C36 C37 -1.2(4)
C35 C36 C37 C32 -0.9(4)
C33 C32 C37 C36 2.1(4)
C13 C32 C37 C36 -172.7(2)
